data_4127610
loop_
_publ_author_name
'Lv, Ze-Jie'
'Huang, Zhe'
'Zhang, Wen-Xiong'
'Xi, Zhenfeng'

_publ_section_title
;
 Scandium-Promoted Direct Conversion of Dinitrogen into Hydrazine
 Derivatives via N-C Bond Formation.
;
_journal_issue 22
_journal_name_full 'Journal of the American Chemical Society'
_journal_page_first 8773
_journal_page_last 8777
_journal_paper_doi 10.1021/jacs.9b04293
_journal_volume 141
_journal_year 2019
_chemical_formula_moiety 'C42 H76 N6 Sc2, C18 H36 K N2 O6'
_chemical_formula_sum 'C60 H112 K N8 O6 Sc2'
_chemical_formula_weight 1170.59
_space_group_crystal_system triclinic
_space_group_IT_number 2
_space_group_name_Hall '-P 1'
_space_group_name_H-M_alt 'P -1'
_symmetry_space_group_name_Hall '-P 1'
_symmetry_space_group_name_H-M 'P -1'
_atom_sites_solution_hydrogens geom
_audit_creation_date 2019-04-11
_audit_creation_method
;
Olex2 1.2
(compiled 2018.05.29 svn.r3508 for OlexSys, GUI svn.r5506)
;
_cell_angle_alpha 113.865(3)
_cell_angle_beta 95.582(2)
_cell_angle_gamma 102.815(2)
_cell_formula_units_Z 2
_cell_length_a 14.6301(3)
_cell_length_b 16.8287(5)
_cell_length_c 18.4005(5)
_cell_measurement_reflns_used 26547
_cell_measurement_temperature 180.00(10)
_cell_measurement_theta_max 30.1000
_cell_measurement_theta_min 3.8240
_cell_volume 3949.9(2)
_computing_cell_refinement 'CrysAlisPro 1.171.39.28b (Rigaku OD, 2015)'
_computing_data_collection 'CrysAlisPro 1.171.39.28b (Rigaku OD, 2015)'
_computing_data_reduction 'CrysAlisPro 1.171.39.28b (Rigaku OD, 2015)'
_computing_molecular_graphics 'Olex2 (Dolomanov et al., 2009)'
_computing_publication_material 'Olex2 (Dolomanov et al., 2009)'
_computing_structure_refinement 'ShelXL (Sheldrick, 2015)'
_diffrn_ambient_environment N~2~
_diffrn_ambient_temperature 180.00(10)
_diffrn_detector 'CCD plate'
_diffrn_measured_fraction_theta_full 0.994
_diffrn_measured_fraction_theta_max 0.995
_diffrn_measurement_details
;
List of Runs (angles in degrees, time in seconds):

  # Type    Start    End  Width  t~exp~   \w     \q     \k     \f   Frames
--------------------------------------------------------------------------
  1  \w    -31.00   5.00   0.50    8.03    --   -1.70 -82.00   0.00   72
  2  \w    -15.00  29.00   0.50    8.03    --   -1.70 -82.00  60.00   88
  3  \w    -44.00 -18.00   0.50    8.03    --   -1.70 -57.00-150.00   52
  4  \w    -81.00 -55.00   0.50    8.03    --   -1.70 -57.00-150.00   52
  5  \w    -28.00  29.00   0.50    8.03    --   -1.70 -82.00-150.00  114
  6  \w     61.00  91.00   0.50    8.03    --    1.90  38.00  30.00   60
  7  \w    -16.00  47.00   0.50    8.03    --    1.90  38.00  30.00  126
  8  \w    -18.00  88.00   0.50    8.03    --    1.90  57.00-180.00  212
  9  \w    -30.00  11.00   0.50    8.03    --    1.90 -82.00  30.00   82
 10  \w    -19.00  26.00   0.50    8.03    --    1.90 -19.00  30.00   90
 11  \w    -75.00 -50.00   0.50    8.03    --    1.90 -19.00  30.00   50
 12  \w    -22.00   4.00   0.50    8.03    --    1.90 -82.00 150.00   52
;
_diffrn_measurement_device 'four-circle diffractometer'
_diffrn_measurement_device_type 'XtaLAB AFC12 (RINC): Kappa single'
_diffrn_measurement_method '\w scans'
_diffrn_orient_matrix_type 'CrysAlisPro convention (1999,Acta A55,543-557)'
_diffrn_orient_matrix_UB_11 -0.0014763000
_diffrn_orient_matrix_UB_12 0.0127636000
_diffrn_orient_matrix_UB_13 -0.0323163000
_diffrn_orient_matrix_UB_21 0.0115662000
_diffrn_orient_matrix_UB_22 -0.0397816000
_diffrn_orient_matrix_UB_23 -0.0247959000
_diffrn_orient_matrix_UB_31 -0.0494968000
_diffrn_orient_matrix_UB_32 -0.0238600000
_diffrn_orient_matrix_UB_33 -0.0141187000
_diffrn_radiation_monochromator graphite
_diffrn_radiation_probe x-ray
_diffrn_radiation_type MoK\a
_diffrn_radiation_wavelength 0.71073
_diffrn_reflns_av_R_equivalents 0.0303
_diffrn_reflns_av_unetI/netI 0.0244
_diffrn_reflns_Laue_measured_fraction_full 0.994
_diffrn_reflns_Laue_measured_fraction_max 0.995
_diffrn_reflns_limit_h_max 18
_diffrn_reflns_limit_h_min -16
_diffrn_reflns_limit_k_max 20
_diffrn_reflns_limit_k_min -20
_diffrn_reflns_limit_l_max 22
_diffrn_reflns_limit_l_min -22
_diffrn_reflns_number 72555
_diffrn_reflns_point_group_measured_fraction_full 0.994
_diffrn_reflns_point_group_measured_fraction_max 0.995
_diffrn_reflns_theta_full 25.242
_diffrn_reflns_theta_max 26.022
_diffrn_reflns_theta_min 3.477
_diffrn_source 'fine-focus sealed X-ray tube'
_diffrn_source_type 'Enhance (Mo) X-ray Source'
_exptl_absorpt_coefficient_mu 0.267
_exptl_absorpt_correction_T_max 1.00000
_exptl_absorpt_correction_T_min 0.78121
_exptl_absorpt_correction_type multi-scan
_exptl_absorpt_process_details
;
CrysAlisPro 1.171.39.28b (Rigaku Oxford Diffraction, 2015)
Empirical absorption correction using spherical harmonics,
 implemented in SCALE3 ABSPACK scaling algorithm.
;
_exptl_crystal_colour 'metallic dark brown'
_exptl_crystal_colour_lustre metallic
_exptl_crystal_colour_modifier dark
_exptl_crystal_colour_primary brown
_exptl_crystal_density_diffrn 0.984
_exptl_crystal_description block
_exptl_crystal_F_000 1274
_exptl_crystal_size_max 0.16
_exptl_crystal_size_mid 0.13
_exptl_crystal_size_min 0.12
_refine_diff_density_max 0.265
_refine_diff_density_min -0.220
_refine_diff_density_rms 0.035
_refine_ls_extinction_method none
_refine_ls_goodness_of_fit_ref 1.026
_refine_ls_hydrogen_treatment constr
_refine_ls_matrix_type full
_refine_ls_number_parameters 734
_refine_ls_number_reflns 15500
_refine_ls_number_restraints 0
_refine_ls_restrained_S_all 1.026
_refine_ls_R_factor_all 0.0423
_refine_ls_R_factor_gt 0.0356
_refine_ls_shift/su_max 0.001
_refine_ls_shift/su_mean 0.000
_refine_ls_structure_factor_coef Fsqd
_refine_ls_weighting_details 'w=1/[\s^2^(Fo^2^)+(0.0560P)^2^+0.9135P] where P=(Fo^2^+2Fc^2^)/3'
_refine_ls_weighting_scheme calc
_refine_ls_wR_factor_gt 0.0973
_refine_ls_wR_factor_ref 0.1018
_reflns_Friedel_coverage 0.000
_reflns_number_gt 13238
_reflns_number_total 15500
_reflns_threshold_expression 'I > 2\s(I)'
_cod_data_source_file ja9b04293_si_002.cif
_cod_data_source_block 3
_cod_database_code 4127610
_shelx_shelxl_version_number 2017/1
_chemical_oxdiff_formula 'Sc C H N O K'
_shelx_space_group_comment
;
The symmetry employed for this shelxl refinement is uniquely defined
by the following loop, which should always be used as a source of
symmetry information in preference to the above space-group names.
They are only intended as comments.
;
_shelx_estimated_absorpt_t_max 0.969
_shelx_estimated_absorpt_t_min 0.958
_reflns_odcompleteness_completeness 99.71
_reflns_odcompleteness_iscentric 1
_reflns_odcompleteness_theta 27.42
_olex2_refinement_description
;
1. Fixed Uiso
 At 1.2 times of:
  All C(H) groups, All C(H,H) groups, All C(H,H,H,H) groups
 At 1.5 times of:
  All C(H,H,H) groups
2. Others
 Sof(C0AA)=Sof(H0AA)=Sof(H0AB)=Sof(H0AC)=Sof(C1AA)=Sof(H1AA)=Sof(H1AB)=
 Sof(H3BC)=Sof(H3BD)=1-FVAR(1)
 Sof(H3AA)=Sof(H3AB)=Sof(C4)=Sof(H4A)=Sof(H4B)=Sof(C5)=Sof(H5A)=Sof(H5B)=
 Sof(H5C)=FVAR(1)
3.a Ternary CH refined with riding coordinates:
 C6(H6), C9(H9), C27(H27), C30(H30)
3.b Secondary CH2 refined with riding coordinates:
 C1AA(H1AA,H1AB), C2(H2A,H2B), C3(H3AA,H3AB), C3(H3BC,H3BD), C4(H4A,H4B),
 C23(H23A,H23B), C24(H24A,H24B), C25(H25A,H25B), C43(H43A,H43B), C44(H44A,H44B),
  C45(H45A,H45B), C46(H46A,H46B), C47(H47A,H47B), C48(H48A,H48B), C49(H49A,
 H49B), C50(H50A,H50B), C51(H51A,H51B), C52(H52A,H52B), C53(H53A,H53B),
 C54(H54A,H54B), C55(H55A,H55B), C56(H56A,H56B), C57(H57A,H57B), C58(H58A,H58B),
  C59(H59A,H59B), C60(H60A,H60B)
3.c Idealised Me refined as rotating group:
 C0AA(H0AA,H0AB,H0AC), C5(H5A,H5B,H5C), C7(H7A,H7B,H7C), C8(H8A,H8B,H8C),
 C10(H10A,H10B,H10C), C11(H11A,H11B,H11C), C17(H17A,H17B,H17C), C18(H18A,H18B,
 H18C), C19(H19A,H19B,H19C), C20(H20A,H20B,H20C), C21(H21A,H21B,H21C), C26(H26A,
 H26B,H26C), C28(H28A,H28B,H28C), C29(H29A,H29B,H29C), C31(H31A,H31B,H31C),
 C32(H32A,H32B,H32C), C38(H38A,H38B,H38C), C39(H39A,H39B,H39C), C40(H40A,H40B,
 H40C), C41(H41A,H41B,H41C), C42(H42A,H42B,H42C)
;
_olex2_submission_special_instructions 'No special instructions were received'
_oxdiff_exptl_absorpt_empirical_details
;
Empirical correction (ABSPACK) includes:
- Absorption correction using spherical harmonics
- Frame scaling
;
_oxdiff_exptl_absorpt_empirical_full_max 1.528
_oxdiff_exptl_absorpt_empirical_full_min 0.684

loop_
_space_group_symop_operation_xyz
'x, y, z'
'-x, -y, -z'

loop_
_atom_site_label
_atom_site_type_symbol
_atom_site_fract_x
_atom_site_fract_y
_atom_site_fract_z
_atom_site_U_iso_or_equiv
_atom_site_adp_type
_atom_site_occupancy
_atom_site_site_symmetry_order
_atom_site_calc_flag
_atom_site_refinement_flags_posn
_atom_site_refinement_flags_occupancy
_atom_site_disorder_assembly
_atom_site_disorder_group
Sc1 Sc 0.19011(2) 0.51863(2) 0.26756(2) 0.02886(7) Uani 1 1 d . . . .
Sc2 Sc 0.22055(2) 0.28824(2) 0.24629(2) 0.02874(7) Uani 1 1 d . . . .
N1 N 0.19923(8) 0.38724(8) 0.21285(7) 0.0328(2) Uani 1 1 d . . . .
N2 N 0.21183(9) 0.41863(8) 0.29700(7) 0.0355(2) Uani 1 1 d . . . .
N3 N 0.04203(8) 0.50540(8) 0.21211(7) 0.0353(2) Uani 1 1 d . . . .
N4 N 0.08510(8) 0.56241(8) 0.34751(7) 0.0347(2) Uani 1 1 d . . . .
N5 N 0.35408(8) 0.26235(8) 0.20699(7) 0.0341(2) Uani 1 1 d . . . .
N6 N 0.34861(8) 0.30814(8) 0.33850(7) 0.0341(2) Uani 1 1 d . . . .
C0AA C -0.2927(9) 0.5240(13) 0.2828(14) 0.191(10) Uani 0.310(7) 1 d . P A 2
H0AA H -0.280114 0.551969 0.247147 0.287 Uiso 0.310(7) 1 calc GR P A 2
H0AB H -0.354553 0.525992 0.295427 0.287 Uiso 0.310(7) 1 calc GR P A 2
H0AC H -0.291815 0.461959 0.256589 0.287 Uiso 0.310(7) 1 calc GR P A 2
C1 C 0.01377(9) 0.52244(9) 0.28252(9) 0.0337(3) Uani 1 1 d . . . .
C1AA C -0.2283(11) 0.5666(10) 0.3485(11) 0.107(5) Uani 0.310(7) 1 d . P A 2
H1AA H -0.230019 0.531284 0.379178 0.129 Uiso 0.310(7) 1 calc R P A 2
H1AB H -0.237772 0.624495 0.382138 0.129 Uiso 0.310(7) 1 calc R P A 2
C2 C -0.09117(10) 0.49818(11) 0.28787(11) 0.0450(4) Uani 1 1 d . . . .
H2A H -0.098698 0.468571 0.323389 0.054 Uiso 1 1 calc R . . .
H2B H -0.129404 0.455582 0.234324 0.054 Uiso 1 1 calc R . . .
C3 C -0.12831(13) 0.58112(14) 0.31999(13) 0.0601(5) Uani 1 1 d . . . .
H3AA H -0.107064 0.618920 0.293170 0.072 Uiso 0.690(7) 1 calc R P A 1
H3AB H -0.101801 0.616441 0.377795 0.072 Uiso 0.690(7) 1 calc R P A 1
H3BC H -0.135301 0.601306 0.277829 0.072 Uiso 0.310(7) 1 calc R P A 2
H3BD H -0.080270 0.629449 0.365714 0.072 Uiso 0.310(7) 1 calc R P A 2
C4 C -0.2381(3) 0.5537(4) 0.3053(3) 0.0768(15) Uani 0.690(7) 1 d . P A 1
H4A H -0.264183 0.518737 0.247418 0.092 Uiso 0.690(7) 1 calc R P A 1
H4B H -0.258963 0.514992 0.331418 0.092 Uiso 0.690(7) 1 calc R P A 1
C5 C -0.2769(2) 0.6329(3) 0.3368(2) 0.0885(15) Uani 0.690(7) 1 d . P A 1
H5A H -0.345729 0.612165 0.323928 0.133 Uiso 0.690(7) 1 calc GR P A 1
H5B H -0.255327 0.672234 0.312165 0.133 Uiso 0.690(7) 1 calc GR P A 1
H5C H -0.254854 0.665510 0.394717 0.133 Uiso 0.690(7) 1 calc GR P A 1
C6 C 0.06995(10) 0.57687(10) 0.42863(9) 0.0401(3) Uani 1 1 d . . . .
H6 H 0.001093 0.555597 0.425806 0.048 Uiso 1 1 calc R . . .
C7 C 0.10667(15) 0.67725(12) 0.48727(11) 0.0566(4) Uani 1 1 d . . . .
H7A H 0.072233 0.710366 0.468948 0.085 Uiso 1 1 calc GR . . .
H7B H 0.173773 0.699118 0.489372 0.085 Uiso 1 1 calc GR . . .
H7C H 0.097160 0.685577 0.540475 0.085 Uiso 1 1 calc GR . . .
C8 C 0.12111(14) 0.52378(12) 0.45956(10) 0.0535(4) Uani 1 1 d . . . .
H8A H 0.112672 0.535690 0.513709 0.080 Uiso 1 1 calc GR . . .
H8B H 0.188229 0.541985 0.459941 0.080 Uiso 1 1 calc GR . . .
H8C H 0.094760 0.460102 0.424562 0.080 Uiso 1 1 calc GR . . .
C9 C -0.02420(11) 0.45207(10) 0.13321(9) 0.0414(3) Uani 1 1 d . . . .
H9 H -0.070977 0.402302 0.136025 0.050 Uiso 1 1 calc R . . .
C10 C -0.07815(14) 0.50853(13) 0.10881(12) 0.0567(4) Uani 1 1 d . . . .
H10A H -0.116879 0.530573 0.147414 0.085 Uiso 1 1 calc GR . . .
H10B H -0.118488 0.471533 0.055769 0.085 Uiso 1 1 calc GR . . .
H10C H -0.032978 0.558946 0.107908 0.085 Uiso 1 1 calc GR . . .
C11 C 0.03275(14) 0.41198(12) 0.06971(10) 0.0533(4) Uani 1 1 d . . . .
H11A H 0.067924 0.378148 0.086261 0.080 Uiso 1 1 calc GR . . .
H11B H 0.076646 0.460026 0.064388 0.080 Uiso 1 1 calc GR . . .
H11C H -0.010391 0.372473 0.018403 0.080 Uiso 1 1 calc GR . . .
C12 C 0.28175(10) 0.68451(9) 0.30875(9) 0.0354(3) Uani 1 1 d . . . .
C13 C 0.26490(11) 0.63970(10) 0.22286(9) 0.0403(3) Uani 1 1 d . . . .
C14 C 0.31669(11) 0.57481(10) 0.20162(9) 0.0424(4) Uani 1 1 d . . . .
C15 C 0.36620(10) 0.57971(10) 0.27419(10) 0.0405(3) Uani 1 1 d . . . .
C16 C 0.34348(10) 0.64726(9) 0.34051(9) 0.0353(3) Uani 1 1 d . . . .
C17 C 0.24339(13) 0.76113(11) 0.35741(11) 0.0504(4) Uani 1 1 d . . . .
H17A H 0.252073 0.804733 0.335636 0.076 Uiso 1 1 calc GR . . .
H17B H 0.277263 0.789730 0.413028 0.076 Uiso 1 1 calc GR . . .
H17C H 0.176353 0.737801 0.354606 0.076 Uiso 1 1 calc GR . . .
C18 C 0.20570(15) 0.66222(13) 0.16614(11) 0.0601(5) Uani 1 1 d . . . .
H18A H 0.146360 0.667569 0.182935 0.090 Uiso 1 1 calc GR . . .
H18B H 0.192653 0.614851 0.111822 0.090 Uiso 1 1 calc GR . . .
H18C H 0.240386 0.718572 0.167556 0.090 Uiso 1 1 calc GR . . .
C19 C 0.31874(15) 0.51010(12) 0.11677(11) 0.0626(5) Uani 1 1 d . . . .
H19A H 0.384032 0.515739 0.110871 0.094 Uiso 1 1 calc GR . . .
H19B H 0.285427 0.524262 0.078112 0.094 Uiso 1 1 calc GR . . .
H19C H 0.288059 0.449085 0.107293 0.094 Uiso 1 1 calc GR . . .
C20 C 0.43070(12) 0.52377(12) 0.27934(14) 0.0593(5) Uani 1 1 d . . . .
H20A H 0.435120 0.521767 0.330931 0.089 Uiso 1 1 calc GR . . .
H20B H 0.493338 0.550311 0.273902 0.089 Uiso 1 1 calc GR . . .
H20C H 0.405073 0.463318 0.236478 0.089 Uiso 1 1 calc GR . . .
C21 C 0.38114(12) 0.67678(12) 0.42935(10) 0.0491(4) Uani 1 1 d . . . .
H21A H 0.433753 0.731068 0.450111 0.074 Uiso 1 1 calc GR . . .
H21B H 0.402625 0.629687 0.435892 0.074 Uiso 1 1 calc GR . . .
H21C H 0.331040 0.688386 0.458670 0.074 Uiso 1 1 calc GR . . .
C22 C 0.40344(9) 0.30095(9) 0.28430(8) 0.0317(3) Uani 1 1 d . . . .
C23 C 0.51231(9) 0.33517(10) 0.30715(9) 0.0357(3) Uani 1 1 d . . . .
H23A H 0.531523 0.396535 0.350348 0.043 Uiso 1 1 calc R . . .
H23B H 0.536619 0.337139 0.260521 0.043 Uiso 1 1 calc R . . .
C24 C 0.55761(11) 0.27565(11) 0.33532(10) 0.0431(3) Uani 1 1 d . . . .
H24A H 0.537253 0.277462 0.384445 0.052 Uiso 1 1 calc R . . .
H24B H 0.534538 0.213355 0.293838 0.052 Uiso 1 1 calc R . . .
C25 C 0.66681(12) 0.30606(13) 0.35195(12) 0.0553(4) Uani 1 1 d . . . .
H25A H 0.689167 0.370958 0.386128 0.066 Uiso 1 1 calc R . . .
H25B H 0.691469 0.276571 0.381850 0.066 Uiso 1 1 calc R . . .
C26 C 0.70702(15) 0.28522(17) 0.27632(16) 0.0742(6) Uani 1 1 d . . . .
H26A H 0.683145 0.221433 0.241019 0.111 Uiso 1 1 calc GR . . .
H26B H 0.775726 0.302292 0.290787 0.111 Uiso 1 1 calc GR . . .
H26C H 0.687873 0.318632 0.248886 0.111 Uiso 1 1 calc GR . . .
C27 C 0.40081(11) 0.25545(11) 0.13897(9) 0.0395(3) Uani 1 1 d . . . .
H27 H 0.452351 0.311680 0.155901 0.047 Uiso 1 1 calc R . . .
C28 C 0.32647(13) 0.24598(13) 0.06939(10) 0.0501(4) Uani 1 1 d . . . .
H28A H 0.276275 0.190363 0.051315 0.075 Uiso 1 1 calc GR . . .
H28B H 0.356579 0.245393 0.025157 0.075 Uiso 1 1 calc GR . . .
H28C H 0.299856 0.296226 0.087965 0.075 Uiso 1 1 calc GR . . .
C29 C 0.44368(13) 0.17605(13) 0.11126(10) 0.0531(4) Uani 1 1 d . . . .
H29A H 0.490282 0.183131 0.155599 0.080 Uiso 1 1 calc GR . . .
H29B H 0.474038 0.174610 0.066958 0.080 Uiso 1 1 calc GR . . .
H29C H 0.393751 0.120381 0.093773 0.080 Uiso 1 1 calc GR . . .
C30 C 0.38782(10) 0.35580(11) 0.42602(8) 0.0395(3) Uani 1 1 d . . . .
H30 H 0.457579 0.379376 0.435159 0.047 Uiso 1 1 calc R . . .
C31 C 0.34689(14) 0.43483(13) 0.46483(10) 0.0579(4) Uani 1 1 d . . . .
H31A H 0.373559 0.465929 0.522159 0.087 Uiso 1 1 calc GR . . .
H31B H 0.278463 0.412548 0.455930 0.087 Uiso 1 1 calc GR . . .
H31C H 0.362783 0.475970 0.440933 0.087 Uiso 1 1 calc GR . . .
C32 C 0.36522(13) 0.29010(13) 0.46387(10) 0.0538(4) Uani 1 1 d . . . .
H32A H 0.296999 0.265857 0.454577 0.081 Uiso 1 1 calc GR . . .
H32B H 0.391405 0.321561 0.521276 0.081 Uiso 1 1 calc GR . . .
H32C H 0.393031 0.241483 0.439601 0.081 Uiso 1 1 calc GR . . .
C33 C 0.12409(11) 0.12100(10) 0.16403(9) 0.0417(3) Uani 1 1 d . . . .
C34 C 0.06601(10) 0.17282(10) 0.15124(9) 0.0414(3) Uani 1 1 d . . . .
C35 C 0.04222(10) 0.22254(10) 0.22608(10) 0.0396(3) Uani 1 1 d . . . .
C36 C 0.08642(10) 0.20121(10) 0.28523(9) 0.0382(3) Uani 1 1 d . . . .
C37 C 0.13646(10) 0.13822(10) 0.24646(10) 0.0394(3) Uani 1 1 d . . . .
C38 C 0.16182(15) 0.05398(12) 0.10094(13) 0.0640(5) Uani 1 1 d . . . .
H38A H 0.146824 0.056193 0.049954 0.096 Uiso 1 1 calc GR . . .
H38B H 0.132613 -0.005989 0.094860 0.096 Uiso 1 1 calc GR . . .
H38C H 0.230075 0.068997 0.117776 0.096 Uiso 1 1 calc GR . . .
C39 C 0.03291(15) 0.17399(14) 0.07181(12) 0.0665(6) Uani 1 1 d . . . .
H39A H 0.000794 0.113207 0.031566 0.100 Uiso 1 1 calc GR . . .
H39B H 0.087284 0.199023 0.054460 0.100 Uiso 1 1 calc GR . . .
H39C H -0.010464 0.210484 0.078676 0.100 Uiso 1 1 calc GR . . .
C40 C -0.01860(11) 0.28605(12) 0.23955(14) 0.0574(5) Uani 1 1 d . . . .
H40A H 0.003231 0.327119 0.216633 0.086 Uiso 1 1 calc GR . . .
H40B H -0.013828 0.319846 0.296804 0.086 Uiso 1 1 calc GR . . .
H40C H -0.084164 0.251855 0.213829 0.086 Uiso 1 1 calc GR . . .
C41 C 0.07936(13) 0.23722(14) 0.37300(11) 0.0571(4) Uani 1 1 d . . . .
H41A H 0.140058 0.248189 0.405905 0.086 Uiso 1 1 calc GR . . .
H41B H 0.031183 0.193603 0.380254 0.086 Uiso 1 1 calc GR . . .
H41C H 0.062324 0.292905 0.388946 0.086 Uiso 1 1 calc GR . . .
C42 C 0.19236(14) 0.09480(12) 0.28455(13) 0.0590(5) Uani 1 1 d . . . .
H42A H 0.176377 0.030999 0.249628 0.088 Uiso 1 1 calc GR . . .
H42B H 0.176654 0.103812 0.336236 0.088 Uiso 1 1 calc GR . . .
H42C H 0.259744 0.121888 0.292104 0.088 Uiso 1 1 calc GR . . .
K1 K 0.77915(2) 0.87248(2) 0.28801(2) 0.03617(8) Uani 1 1 d . . . .
O1 O 0.69769(9) 0.72069(8) 0.13917(7) 0.0552(3) Uani 1 1 d . . . .
O2 O 0.59215(9) 0.76377(8) 0.26187(8) 0.0571(3) Uani 1 1 d . . . .
O3 O 0.87276(9) 0.99239(8) 0.23173(7) 0.0527(3) Uani 1 1 d . . . .
O4 O 0.73682(9) 1.04024(7) 0.32724(8) 0.0536(3) Uani 1 1 d . . . .
O5 O 0.94565(10) 0.82621(9) 0.33221(8) 0.0624(3) Uani 1 1 d . . . .
O6 O 0.84826(11) 0.91094(9) 0.45305(7) 0.0658(4) Uani 1 1 d . . . .
N7 N 0.90365(11) 0.81378(12) 0.16854(9) 0.0575(4) Uani 1 1 d . . . .
N8 N 0.65730(13) 0.93378(11) 0.41080(10) 0.0642(4) Uani 1 1 d . . . .
C43 C 0.84032(17) 0.74788(16) 0.09004(11) 0.0725(6) Uani 1 1 d . . . .
H43A H 0.878640 0.717002 0.054324 0.087 Uiso 1 1 calc R . . .
H43B H 0.812153 0.780475 0.065410 0.087 Uiso 1 1 calc R . . .
C44 C 0.76135(19) 0.67835(14) 0.09593(13) 0.0775(6) Uani 1 1 d . . . .
H44A H 0.727006 0.633321 0.041840 0.093 Uiso 1 1 calc R . . .
H44B H 0.788212 0.647781 0.123601 0.093 Uiso 1 1 calc R . . .
C45 C 0.61428(16) 0.65730(13) 0.13874(13) 0.0721(6) Uani 1 1 d . . . .
H45A H 0.632527 0.623653 0.167008 0.087 Uiso 1 1 calc R . . .
H45B H 0.582862 0.614491 0.083188 0.087 Uiso 1 1 calc R . . .
C46 C 0.54762(15) 0.70644(14) 0.17926(14) 0.0736(6) Uani 1 1 d . . . .
H46A H 0.531582 0.742322 0.152580 0.088 Uiso 1 1 calc R . . .
H46B H 0.488877 0.663463 0.175685 0.088 Uiso 1 1 calc R . . .
C47 C 0.52656(15) 0.80443(15) 0.30535(17) 0.0757(7) Uani 1 1 d . . . .
H47A H 0.469096 0.757960 0.298377 0.091 Uiso 1 1 calc R . . .
H47B H 0.508384 0.844730 0.284833 0.091 Uiso 1 1 calc R . . .
C48 C 0.57416(19) 0.85668(17) 0.39345(16) 0.0844(7) Uani 1 1 d . . . .
H48A H 0.527558 0.878944 0.424125 0.101 Uiso 1 1 calc R . . .
H48B H 0.594686 0.815925 0.412131 0.101 Uiso 1 1 calc R . . .
C49 C 0.95930(14) 0.89316(18) 0.16048(13) 0.0724(6) Uani 1 1 d . . . .
H49A H 0.984136 0.871939 0.111213 0.087 Uiso 1 1 calc R . . .
H49B H 1.013736 0.926138 0.205949 0.087 Uiso 1 1 calc R . . .
C50 C 0.90441(15) 0.95691(16) 0.15763(12) 0.0656(5) Uani 1 1 d . . . .
H50A H 0.944882 1.005931 0.150159 0.079 Uiso 1 1 calc R . . .
H50B H 0.849727 0.925289 0.112312 0.079 Uiso 1 1 calc R . . .
C51 C 0.83591(14) 1.06628(13) 0.24009(14) 0.0647(5) Uani 1 1 d . . . .
H51A H 0.778855 1.045462 0.198168 0.078 Uiso 1 1 calc R . . .
H51B H 0.883190 1.112210 0.233761 0.078 Uiso 1 1 calc R . . .
C52 C 0.81218(15) 1.10556(12) 0.32130(14) 0.0643(5) Uani 1 1 d . . . .
H52A H 0.868259 1.123018 0.363213 0.077 Uiso 1 1 calc R . . .
H52B H 0.792465 1.159326 0.329138 0.077 Uiso 1 1 calc R . . .
C53 C 0.70392(17) 1.07875(13) 0.39970(14) 0.0713(6) Uani 1 1 d . . . .
H53A H 0.680339 1.128696 0.400913 0.086 Uiso 1 1 calc R . . .
H53B H 0.756155 1.102039 0.446313 0.086 Uiso 1 1 calc R . . .
C54 C 0.62486(18) 1.00710(14) 0.40323(15) 0.0746(6) Uani 1 1 d . . . .
H54A H 0.596612 1.035162 0.449208 0.090 Uiso 1 1 calc R . . .
H54B H 0.575340 0.981385 0.354319 0.090 Uiso 1 1 calc R . . .
C55 C 0.9676(2) 0.7714(2) 0.19651(15) 0.0907(8) Uani 1 1 d . . . .
H55A H 1.016048 0.763570 0.163829 0.109 Uiso 1 1 calc R . . .
H55B H 0.930782 0.711661 0.187956 0.109 Uiso 1 1 calc R . . .
C56 C 1.01659(18) 0.8254(2) 0.28469(17) 0.0936(8) Uani 1 1 d . . . .
H56A H 1.063182 0.797975 0.298438 0.112 Uiso 1 1 calc R . . .
H56B H 1.049853 0.886848 0.295277 0.112 Uiso 1 1 calc R . . .
C57 C 0.98882(19) 0.87028(16) 0.41586(14) 0.0794(7) Uani 1 1 d . . . .
H57A H 1.020930 0.933539 0.431488 0.095 Uiso 1 1 calc R . . .
H57B H 1.036246 0.842125 0.426700 0.095 Uiso 1 1 calc R . . .
C58 C 0.9141(2) 0.86348(16) 0.46352(14) 0.0876(8) Uani 1 1 d . . . .
H58A H 0.880062 0.800210 0.445838 0.105 Uiso 1 1 calc R . . .
H58B H 0.943968 0.889037 0.520616 0.105 Uiso 1 1 calc R . . .
C59 C 0.7760(2) 0.9065(2) 0.49838(14) 0.0972(9) Uani 1 1 d . . . .
H59A H 0.805303 0.926561 0.554792 0.117 Uiso 1 1 calc R . . .
H59B H 0.736266 0.844368 0.477333 0.117 Uiso 1 1 calc R . . .
C60 C 0.7154(2) 0.9658(2) 0.49268(14) 0.0947(8) Uani 1 1 d . . . .
H60A H 0.672945 0.969537 0.530497 0.114 Uiso 1 1 calc R . . .
H60B H 0.756937 1.026458 0.509339 0.114 Uiso 1 1 calc R . . .

loop_
_atom_site_aniso_label
_atom_site_aniso_U_11
_atom_site_aniso_U_22
_atom_site_aniso_U_33
_atom_site_aniso_U_23
_atom_site_aniso_U_13
_atom_site_aniso_U_12
Sc1 0.02574(12) 0.02844(13) 0.02990(13) 0.01196(10) 0.00791(9) 0.00383(9)
Sc2 0.02362(12) 0.02895(13) 0.02972(13) 0.01175(10) 0.00350(9) 0.00324(9)
N1 0.0333(6) 0.0323(6) 0.0291(6) 0.0122(5) 0.0064(4) 0.0048(5)
N2 0.0413(6) 0.0350(6) 0.0288(6) 0.0123(5) 0.0081(5) 0.0112(5)
N3 0.0330(6) 0.0364(6) 0.0350(6) 0.0152(5) 0.0054(5) 0.0087(5)
N4 0.0301(6) 0.0370(6) 0.0341(6) 0.0132(5) 0.0107(5) 0.0074(5)
N5 0.0296(6) 0.0387(6) 0.0295(6) 0.0116(5) 0.0049(4) 0.0083(5)
N6 0.0277(5) 0.0404(6) 0.0298(6) 0.0134(5) 0.0034(4) 0.0066(5)
C0AA 0.049(6) 0.208(19) 0.38(3) 0.18(2) 0.048(11) 0.057(9)
C1 0.0294(7) 0.0294(6) 0.0430(8) 0.0160(6) 0.0095(6) 0.0087(5)
C1AA 0.095(9) 0.085(8) 0.155(15) 0.057(10) 0.024(10) 0.042(7)
C2 0.0307(7) 0.0473(9) 0.0540(9) 0.0208(7) 0.0100(6) 0.0074(6)
C3 0.0406(9) 0.0647(11) 0.0767(13) 0.0265(10) 0.0187(9) 0.0246(8)
C4 0.0261(17) 0.098(3) 0.073(3) 0.005(2) 0.0065(17) 0.0208(16)
C5 0.0471(17) 0.097(3) 0.102(3) 0.017(2) 0.0170(17) 0.0359(17)
C6 0.0347(7) 0.0444(8) 0.0376(7) 0.0144(6) 0.0157(6) 0.0078(6)
C7 0.0740(12) 0.0489(10) 0.0415(9) 0.0110(7) 0.0245(8) 0.0192(9)
C8 0.0689(11) 0.0556(10) 0.0396(8) 0.0230(8) 0.0180(8) 0.0180(9)
C9 0.0406(8) 0.0380(8) 0.0396(8) 0.0165(6) -0.0008(6) 0.0052(6)
C10 0.0562(10) 0.0586(10) 0.0552(10) 0.0282(9) -0.0036(8) 0.0162(8)
C11 0.0633(11) 0.0527(10) 0.0352(8) 0.0139(7) 0.0042(7) 0.0137(8)
C12 0.0354(7) 0.0296(7) 0.0363(7) 0.0125(6) 0.0116(6) 0.0025(5)
C13 0.0434(8) 0.0352(7) 0.0369(7) 0.0169(6) 0.0100(6) -0.0014(6)
C14 0.0446(8) 0.0319(7) 0.0394(8) 0.0095(6) 0.0196(6) -0.0031(6)
C15 0.0290(7) 0.0320(7) 0.0531(9) 0.0139(6) 0.0163(6) 0.0008(6)
C16 0.0287(6) 0.0313(7) 0.0376(7) 0.0118(6) 0.0070(5) -0.0005(5)
C17 0.0622(10) 0.0378(8) 0.0531(10) 0.0181(7) 0.0209(8) 0.0174(7)
C18 0.0767(12) 0.0519(10) 0.0492(10) 0.0305(8) 0.0023(9) 0.0022(9)
C19 0.0755(12) 0.0431(9) 0.0477(10) 0.0054(8) 0.0328(9) -0.0035(8)
C20 0.0340(8) 0.0474(9) 0.0923(14) 0.0250(9) 0.0212(9) 0.0116(7)
C21 0.0426(8) 0.0492(9) 0.0442(9) 0.0182(7) -0.0011(7) 0.0006(7)
C22 0.0288(6) 0.0311(6) 0.0343(7) 0.0146(5) 0.0044(5) 0.0072(5)
C23 0.0288(7) 0.0399(7) 0.0358(7) 0.0161(6) 0.0057(5) 0.0068(6)
C24 0.0345(7) 0.0522(9) 0.0476(8) 0.0255(7) 0.0083(6) 0.0147(7)
C25 0.0368(8) 0.0576(10) 0.0633(11) 0.0185(9) 0.0019(7) 0.0176(7)
C26 0.0484(10) 0.0867(15) 0.1040(17) 0.0476(14) 0.0361(11) 0.0307(10)
C27 0.0372(7) 0.0449(8) 0.0328(7) 0.0137(6) 0.0097(6) 0.0106(6)
C28 0.0531(9) 0.0633(10) 0.0344(8) 0.0201(7) 0.0100(7) 0.0197(8)
C29 0.0554(10) 0.0602(10) 0.0415(9) 0.0141(8) 0.0161(7) 0.0259(8)
C30 0.0301(7) 0.0503(8) 0.0304(7) 0.0145(6) 0.0021(5) 0.0053(6)
C31 0.0654(11) 0.0570(10) 0.0356(8) 0.0059(7) 0.0036(8) 0.0192(9)
C32 0.0497(9) 0.0704(11) 0.0413(9) 0.0304(8) 0.0033(7) 0.0088(8)
C33 0.0370(7) 0.0312(7) 0.0444(8) 0.0122(6) 0.0027(6) -0.0025(6)
C34 0.0326(7) 0.0386(8) 0.0437(8) 0.0205(6) -0.0050(6) -0.0070(6)
C35 0.0245(6) 0.0375(7) 0.0565(9) 0.0263(7) 0.0035(6) -0.0004(6)
C36 0.0299(7) 0.0383(7) 0.0449(8) 0.0217(6) 0.0071(6) 0.0006(6)
C37 0.0332(7) 0.0335(7) 0.0490(8) 0.0210(6) 0.0019(6) 0.0021(6)
C38 0.0654(11) 0.0374(9) 0.0642(12) 0.0043(8) 0.0154(9) 0.0018(8)
C39 0.0603(11) 0.0673(12) 0.0546(11) 0.0335(10) -0.0196(9) -0.0140(9)
C40 0.0304(8) 0.0510(10) 0.0982(15) 0.0414(10) 0.0122(8) 0.0094(7)
C41 0.0494(9) 0.0687(12) 0.0522(10) 0.0292(9) 0.0192(8) 0.0059(8)
C42 0.0568(10) 0.0455(9) 0.0733(12) 0.0328(9) -0.0070(9) 0.0082(8)
K1 0.04243(17) 0.03097(15) 0.03185(15) 0.01312(12) 0.00667(12) 0.00617(12)
O1 0.0626(7) 0.0385(6) 0.0434(6) 0.0045(5) 0.0016(5) 0.0050(5)
O2 0.0473(6) 0.0462(6) 0.0708(8) 0.0254(6) 0.0121(6) 0.0009(5)
O3 0.0537(7) 0.0553(7) 0.0553(7) 0.0344(6) 0.0165(5) 0.0055(5)
O4 0.0581(7) 0.0300(5) 0.0638(7) 0.0163(5) 0.0146(6) 0.0038(5)
O5 0.0673(8) 0.0600(8) 0.0523(7) 0.0204(6) -0.0093(6) 0.0219(6)
O6 0.1019(11) 0.0602(8) 0.0375(6) 0.0287(6) 0.0054(6) 0.0175(7)
N7 0.0544(8) 0.0740(10) 0.0413(7) 0.0171(7) 0.0133(6) 0.0273(8)
N8 0.0822(11) 0.0571(9) 0.0568(9) 0.0241(8) 0.0382(8) 0.0182(8)
C43 0.0826(14) 0.0812(14) 0.0372(9) 0.0056(9) 0.0203(9) 0.0287(12)
C44 0.1022(17) 0.0544(12) 0.0478(11) -0.0053(9) 0.0140(11) 0.0246(12)
C45 0.0814(14) 0.0379(9) 0.0617(12) 0.0069(8) -0.0047(10) -0.0119(9)
C46 0.0520(11) 0.0569(12) 0.0843(15) 0.0250(11) -0.0052(10) -0.0163(9)
C47 0.0522(11) 0.0588(12) 0.120(2) 0.0431(13) 0.0400(12) 0.0061(9)
C48 0.0920(16) 0.0775(15) 0.1003(18) 0.0460(14) 0.0669(15) 0.0220(13)
C49 0.0457(10) 0.1131(18) 0.0547(11) 0.0335(12) 0.0225(9) 0.0172(11)
C50 0.0569(11) 0.0855(14) 0.0568(11) 0.0423(11) 0.0176(9) 0.0012(10)
C51 0.0567(11) 0.0545(11) 0.0955(15) 0.0546(11) 0.0104(10) -0.0001(9)
C52 0.0649(12) 0.0322(8) 0.0893(15) 0.0270(9) 0.0124(10) 0.0027(8)
C53 0.0866(15) 0.0396(9) 0.0767(14) 0.0102(9) 0.0306(12) 0.0214(10)
C54 0.0853(15) 0.0563(11) 0.0831(15) 0.0196(10) 0.0491(12) 0.0297(11)
C55 0.0902(17) 0.121(2) 0.0764(15) 0.0332(15) 0.0286(13) 0.0732(17)
C56 0.0617(13) 0.144(3) 0.0917(18) 0.0558(18) 0.0084(12) 0.0550(15)
C57 0.0924(16) 0.0728(14) 0.0634(13) 0.0283(11) -0.0251(12) 0.0264(12)
C58 0.141(2) 0.0694(14) 0.0522(12) 0.0355(11) -0.0147(13) 0.0267(14)
C59 0.148(3) 0.110(2) 0.0502(12) 0.0518(14) 0.0303(14) 0.0299(19)
C60 0.135(2) 0.1017(19) 0.0477(12) 0.0257(12) 0.0481(14) 0.0357(17)

loop_
_atom_type_symbol
_atom_type_description
_atom_type_scat_dispersion_real
_atom_type_scat_dispersion_imag
_atom_type_scat_source
C C 0.0033 0.0016 'International Tables Vol C Tables 4.2.6.8 and 6.1.1.4'
H H 0.0000 0.0000 'International Tables Vol C Tables 4.2.6.8 and 6.1.1.4'
K K 0.2009 0.2494 'International Tables Vol C Tables 4.2.6.8 and 6.1.1.4'
N N 0.0061 0.0033 'International Tables Vol C Tables 4.2.6.8 and 6.1.1.4'
O O 0.0106 0.0060 'International Tables Vol C Tables 4.2.6.8 and 6.1.1.4'
Sc Sc 0.2519 0.3716 'International Tables Vol C Tables 4.2.6.8 and 6.1.1.4'

loop_
_geom_angle_atom_site_label_1
_geom_angle_atom_site_label_2
_geom_angle_atom_site_label_3
_geom_angle
N1 Sc1 N3 102.90(4)
N1 Sc1 N4 124.35(4)
N1 Sc1 C1 111.71(4)
N1 Sc1 C12 143.08(5)
N1 Sc1 C13 122.45(5)
N1 Sc1 C14 92.69(5)
N1 Sc1 C15 90.45(5)
N1 Sc1 C16 118.69(5)
N2 Sc1 N1 39.72(4)
N2 Sc1 N3 118.37(5)
N2 Sc1 N4 98.46(5)
N2 Sc1 C1 105.60(5)
N2 Sc1 C12 135.62(5)
N2 Sc1 C13 145.29(5)
N2 Sc1 C14 114.37(5)
N2 Sc1 C15 92.64(5)
N2 Sc1 C16 103.83(5)
N3 Sc1 N4 59.82(4)
N3 Sc1 C1 30.50(4)
N3 Sc1 C12 103.95(5)
N3 Sc1 C13 92.51(5)
N3 Sc1 C14 113.35(5)
N3 Sc1 C15 144.89(5)
N3 Sc1 C16 135.72(5)
N4 Sc1 C1 30.32(4)
N4 Sc1 C12 91.20(4)
N4 Sc1 C13 111.44(5)
N4 Sc1 C14 142.84(5)
N4 Sc1 C15 135.67(5)
N4 Sc1 C16 103.24(4)
C12 Sc1 C1 104.29(4)
C13 Sc1 C1 109.11(5)
C13 Sc1 C12 32.04(5)
C14 Sc1 C1 138.26(5)
C14 Sc1 C12 53.31(5)
C14 Sc1 C13 32.25(5)
C14 Sc1 C16 53.78(5)
C15 Sc1 C1 157.75(5)
C15 Sc1 C12 53.49(5)
C15 Sc1 C13 53.65(5)
C15 Sc1 C14 32.61(5)
C15 Sc1 C16 32.59(5)
C16 Sc1 C1 127.59(4)
C16 Sc1 C12 32.12(5)
C16 Sc1 C13 53.42(5)
N1 Sc2 N5 104.75(5)
N1 Sc2 N6 124.21(4)
N1 Sc2 C22 112.88(4)
N1 Sc2 C33 121.89(5)
N1 Sc2 C34 92.69(5)
N1 Sc2 C35 91.14(5)
N1 Sc2 C36 119.77(5)
N1 Sc2 C37 143.61(5)
N2 Sc2 N1 39.67(4)
N2 Sc2 N5 119.28(5)
N2 Sc2 N6 97.49(5)
N2 Sc2 C22 105.59(5)
N2 Sc2 C33 144.68(5)
N2 Sc2 C34 113.65(5)
N2 Sc2 C35 92.47(5)
N2 Sc2 C36 104.33(5)
N2 Sc2 C37 136.49(5)
N5 Sc2 N6 59.84(4)
N5 Sc2 C22 30.66(4)
N5 Sc2 C33 92.57(5)
N5 Sc2 C34 114.98(5)
N5 Sc2 C35 145.60(5)
N5 Sc2 C36 133.40(5)
N5 Sc2 C37 101.77(5)
N6 Sc2 C22 30.14(4)
N6 Sc2 C33 112.58(5)
N6 Sc2 C34 143.10(5)
N6 Sc2 C35 133.35(5)
N6 Sc2 C36 101.04(5)
N6 Sc2 C37 90.69(5)
C33 Sc2 C22 109.71(5)
C34 Sc2 C22 139.69(5)
C34 Sc2 C33 32.08(5)
C34 Sc2 C37 53.21(5)
C35 Sc2 C22 155.98(4)
C35 Sc2 C33 53.54(5)
C35 Sc2 C34 32.46(5)
C35 Sc2 C37 53.68(5)
C36 Sc2 C22 124.86(5)
C36 Sc2 C33 53.44(5)
C36 Sc2 C34 53.70(5)
C36 Sc2 C35 32.68(5)
C36 Sc2 C37 32.38(5)
C37 Sc2 C22 102.66(4)
C37 Sc2 C33 31.95(5)
Sc2 N1 Sc1 138.52(6)
N2 N1 Sc1 69.12(7)
N2 N1 Sc2 69.40(7)
Sc1 N2 Sc2 142.09(6)
N1 N2 Sc1 71.16(7)
N1 N2 Sc2 70.93(7)
C1 N3 Sc1 91.82(8)
C1 N3 C9 122.68(12)
C9 N3 Sc1 137.44(10)
C1 N4 Sc1 90.33(8)
C1 N4 C6 122.57(11)
C6 N4 Sc1 139.11(9)
C22 N5 Sc2 92.09(8)
C22 N5 C27 122.41(11)
C27 N5 Sc2 138.82(9)
C22 N6 Sc2 90.55(8)
C22 N6 C30 122.42(11)
C30 N6 Sc2 140.08(9)
H0AA C0AA H0AB 109.5
H0AA C0AA H0AC 109.5
H0AB C0AA H0AC 109.5
C1AA C0AA H0AA 109.5
C1AA C0AA H0AB 109.5
C1AA C0AA H0AC 109.5
N3 C1 Sc1 57.68(7)
N3 C1 C2 122.90(13)
N4 C1 Sc1 59.36(7)
N4 C1 N3 114.30(12)
N4 C1 C2 122.80(13)
C2 C1 Sc1 164.30(10)
C0AA C1AA H1AA 110.7
C0AA C1AA H1AB 110.7
C0AA C1AA C3 105.4(15)
H1AA C1AA H1AB 108.8
C3 C1AA H1AA 110.7
C3 C1AA H1AB 110.7
C1 C2 H2A 109.1
C1 C2 H2B 109.1
C1 C2 C3 112.39(13)
H2A C2 H2B 107.9
C3 C2 H2A 109.1
C3 C2 H2B 109.1
C1AA C3 H3BC 108.3
C1AA C3 H3BD 108.3
C2 C3 C1AA 115.7(5)
C2 C3 H3AA 109.4
C2 C3 H3AB 109.4
C2 C3 H3BC 108.3
C2 C3 H3BD 108.3
C2 C3 C4 111.3(2)
H3AA C3 H3AB 108.0
H3BC C3 H3BD 107.4
C4 C3 H3AA 109.4
C4 C3 H3AB 109.4
C3 C4 H4A 109.0
C3 C4 H4B 109.0
H4A C4 H4B 107.8
C5 C4 C3 112.9(4)
C5 C4 H4A 109.0
C5 C4 H4B 109.0
C4 C5 H5A 109.5
C4 C5 H5B 109.5
C4 C5 H5C 109.5
H5A C5 H5B 109.5
H5A C5 H5C 109.5
H5B C5 H5C 109.5
N4 C6 H6 108.8
N4 C6 C7 110.43(13)
N4 C6 C8 110.29(12)
C7 C6 H6 108.8
C8 C6 H6 108.8
C8 C6 C7 109.57(14)
C6 C7 H7A 109.5
C6 C7 H7B 109.5
C6 C7 H7C 109.5
H7A C7 H7B 109.5
H7A C7 H7C 109.5
H7B C7 H7C 109.5
C6 C8 H8A 109.5
C6 C8 H8B 109.5
C6 C8 H8C 109.5
H8A C8 H8B 109.5
H8A C8 H8C 109.5
H8B C8 H8C 109.5
N3 C9 H9 108.7
N3 C9 C10 112.42(13)
N3 C9 C11 108.40(13)
C10 C9 H9 108.7
C11 C9 H9 108.7
C11 C9 C10 109.97(14)
C9 C10 H10A 109.5
C9 C10 H10B 109.5
C9 C10 H10C 109.5
H10A C10 H10B 109.5
H10A C10 H10C 109.5
H10B C10 H10C 109.5
C9 C11 H11A 109.5
C9 C11 H11B 109.5
C9 C11 H11C 109.5
H11A C11 H11B 109.5
H11A C11 H11C 109.5
H11B C11 H11C 109.5
C13 C12 Sc1 73.77(8)
C13 C12 C17 125.58(14)
C16 C12 Sc1 72.69(8)
C16 C12 C13 108.26(13)
C16 C12 C17 126.12(14)
C17 C12 Sc1 121.30(10)
C12 C13 Sc1 74.19(8)
C12 C13 C18 124.82(15)
C14 C13 Sc1 72.48(8)
C14 C13 C12 107.77(14)
C14 C13 C18 127.34(15)
C18 C13 Sc1 121.36(10)
C13 C14 Sc1 75.28(8)
C13 C14 C15 108.33(13)
C13 C14 C19 126.47(17)
C15 C14 Sc1 73.59(8)
C15 C14 C19 125.19(16)
C19 C14 Sc1 116.65(10)
C14 C15 Sc1 73.80(8)
C14 C15 C16 107.58(13)
C14 C15 C20 125.89(15)
C16 C15 Sc1 74.16(8)
C16 C15 C20 126.53(16)
C20 C15 Sc1 117.98(10)
C12 C16 Sc1 75.19(8)
C12 C16 C15 108.04(13)
C12 C16 C21 125.68(14)
C15 C16 Sc1 73.25(8)
C15 C16 C21 126.25(14)
C21 C16 Sc1 119.21(9)
C12 C17 H17A 109.5
C12 C17 H17B 109.5
C12 C17 H17C 109.5
H17A C17 H17B 109.5
H17A C17 H17C 109.5
H17B C17 H17C 109.5
C13 C18 H18A 109.5
C13 C18 H18B 109.5
C13 C18 H18C 109.5
H18A C18 H18B 109.5
H18A C18 H18C 109.5
H18B C18 H18C 109.5
C14 C19 H19A 109.5
C14 C19 H19B 109.5
C14 C19 H19C 109.5
H19A C19 H19B 109.5
H19A C19 H19C 109.5
H19B C19 H19C 109.5
C15 C20 H20A 109.5
C15 C20 H20B 109.5
C15 C20 H20C 109.5
H20A C20 H20B 109.5
H20A C20 H20C 109.5
H20B C20 H20C 109.5
C16 C21 H21A 109.5
C16 C21 H21B 109.5
C16 C21 H21C 109.5
H21A C21 H21B 109.5
H21A C21 H21C 109.5
H21B C21 H21C 109.5
N5 C22 Sc2 57.25(7)
N5 C22 C23 122.80(12)
N6 C22 Sc2 59.31(7)
N6 C22 N5 113.94(12)
N6 C22 C23 123.24(12)
C23 C22 Sc2 163.46(9)
C22 C23 H23A 109.0
C22 C23 H23B 109.0
C22 C23 C24 112.88(12)
H23A C23 H23B 107.8
C24 C23 H23A 109.0
C24 C23 H23B 109.0
C23 C24 H24A 109.1
C23 C24 H24B 109.1
H24A C24 H24B 107.8
C25 C24 C23 112.63(14)
C25 C24 H24A 109.1
C25 C24 H24B 109.1
C24 C25 H25A 108.8
C24 C25 H25B 108.8
H25A C25 H25B 107.7
C26 C25 C24 113.73(16)
C26 C25 H25A 108.8
C26 C25 H25B 108.8
C25 C26 H26A 109.5
C25 C26 H26B 109.5
C25 C26 H26C 109.5
H26A C26 H26B 109.5
H26A C26 H26C 109.5
H26B C26 H26C 109.5
N5 C27 H27 108.6
N5 C27 C28 107.90(12)
N5 C27 C29 112.48(13)
C28 C27 H27 108.6
C29 C27 H27 108.6
C29 C27 C28 110.56(13)
C27 C28 H28A 109.5
C27 C28 H28B 109.5
C27 C28 H28C 109.5
H28A C28 H28B 109.5
H28A C28 H28C 109.5
H28B C28 H28C 109.5
C27 C29 H29A 109.5
C27 C29 H29B 109.5
C27 C29 H29C 109.5
H29A C29 H29B 109.5
H29A C29 H29C 109.5
H29B C29 H29C 109.5
N6 C30 H30 108.7
N6 C30 C31 110.20(12)
N6 C30 C32 109.73(13)
C31 C30 H30 108.7
C31 C30 C32 110.66(14)
C32 C30 H30 108.7
C30 C31 H31A 109.5
C30 C31 H31B 109.5
C30 C31 H31C 109.5
H31A C31 H31B 109.5
H31A C31 H31C 109.5
H31B C31 H31C 109.5
C30 C32 H32A 109.5
C30 C32 H32B 109.5
C30 C32 H32C 109.5
H32A C32 H32B 109.5
H32A C32 H32C 109.5
H32B C32 H32C 109.5
C34 C33 Sc2 73.18(8)
C34 C33 C38 127.02(16)
C37 C33 Sc2 73.54(8)
C37 C33 C34 108.05(14)
C37 C33 C38 124.81(16)
C38 C33 Sc2 122.13(11)
C33 C34 Sc2 74.74(8)
C33 C34 C35 108.23(13)
C33 C34 C39 126.25(17)
C35 C34 Sc2 72.92(8)
C35 C34 C39 125.50(16)
C39 C34 Sc2 119.35(10)
C34 C35 Sc2 74.62(8)
C34 C35 C36 107.59(13)
C34 C35 C40 125.77(15)
C36 C35 Sc2 73.59(8)
C36 C35 C40 126.64(16)
C40 C35 Sc2 117.57(9)
C35 C36 Sc2 73.73(8)
C35 C36 C41 126.10(15)
C37 C36 Sc2 75.03(8)
C37 C36 C35 107.93(13)
C37 C36 C41 125.96(15)
C41 C36 Sc2 118.38(10)
C33 C37 Sc2 74.50(8)
C33 C37 C36 108.20(13)
C33 C37 C42 124.80(16)
C36 C37 Sc2 72.59(8)
C36 C37 C42 126.99(15)
C42 C37 Sc2 119.66(10)
C33 C38 H38A 109.5
C33 C38 H38B 109.5
C33 C38 H38C 109.5
H38A C38 H38B 109.5
H38A C38 H38C 109.5
H38B C38 H38C 109.5
C34 C39 H39A 109.5
C34 C39 H39B 109.5
C34 C39 H39C 109.5
H39A C39 H39B 109.5
H39A C39 H39C 109.5
H39B C39 H39C 109.5
C35 C40 H40A 109.5
C35 C40 H40B 109.5
C35 C40 H40C 109.5
H40A C40 H40B 109.5
H40A C40 H40C 109.5
H40B C40 H40C 109.5
C36 C41 H41A 109.5
C36 C41 H41B 109.5
C36 C41 H41C 109.5
H41A C41 H41B 109.5
H41A C41 H41C 109.5
H41B C41 H41C 109.5
C37 C42 H42A 109.5
C37 C42 H42B 109.5
C37 C42 H42C 109.5
H42A C42 H42B 109.5
H42A C42 H42C 109.5
H42B C42 H42C 109.5
O1 K1 O2 60.08(4)
O1 K1 O4 122.45(4)
O1 K1 O5 98.98(4)
O1 K1 O6 138.17(4)
O1 K1 N7 61.33(4)
O1 K1 N8 119.74(5)
O2 K1 O4 97.99(4)
O2 K1 O5 122.70(4)
O2 K1 O6 99.89(4)
O2 K1 N7 120.80(4)
O2 K1 N8 60.21(4)
O3 K1 O1 99.10(4)
O3 K1 O2 137.30(4)
O3 K1 O4 60.05(4)
O3 K1 O5 95.66(4)
O3 K1 O6 116.97(4)
O3 K1 N7 60.37(4)
O3 K1 N8 119.33(4)
O4 K1 O5 133.31(4)
O4 K1 O6 94.91(4)
O4 K1 N7 119.91(4)
O4 K1 N8 59.97(4)
O5 K1 O6 59.11(4)
O5 K1 N7 59.99(4)
O5 K1 N8 119.18(5)
O6 K1 N7 118.22(4)
O6 K1 N8 60.84(5)
N7 K1 N8 178.89(5)
C44 O1 K1 116.75(11)
C44 O1 C45 112.84(16)
C45 O1 K1 115.40(11)
C46 O2 K1 115.01(11)
C46 O2 C47 110.78(17)
C47 O2 K1 118.53(10)
C50 O3 K1 118.82(11)
C50 O3 C51 112.01(15)
C51 O3 K1 116.97(10)
C52 O4 K1 112.13(11)
C53 O4 K1 117.96(11)
C53 O4 C52 110.96(14)
C56 O5 K1 117.44(12)
C57 O5 K1 115.63(13)
C57 O5 C56 110.42(18)
C58 O6 K1 114.78(12)
C59 O6 K1 114.62(14)
C59 O6 C58 111.89(18)
C43 N7 K1 107.50(11)
C43 N7 C49 109.72(16)
C49 N7 K1 109.31(11)
C55 N7 K1 109.34(12)
C55 N7 C43 110.19(19)
C55 N7 C49 110.71(19)
C48 N8 K1 108.55(12)
C48 N8 C60 110.53(19)
C54 N8 K1 108.63(11)
C54 N8 C48 109.75(19)
C54 N8 C60 110.74(19)
C60 N8 K1 108.58(14)
N7 C43 H43A 108.7
N7 C43 H43B 108.7
N7 C43 C44 114.09(17)
H43A C43 H43B 107.6
C44 C43 H43A 108.7
C44 C43 H43B 108.7
O1 C44 C43 109.76(17)
O1 C44 H44A 109.7
O1 C44 H44B 109.7
C43 C44 H44A 109.7
C43 C44 H44B 109.7
H44A C44 H44B 108.2
O1 C45 H45A 109.8
O1 C45 H45B 109.8
O1 C45 C46 109.54(16)
H45A C45 H45B 108.2
C46 C45 H45A 109.8
C46 C45 H45B 109.8
O2 C46 C45 108.99(17)
O2 C46 H46A 109.9
O2 C46 H46B 109.9
C45 C46 H46A 109.9
C45 C46 H46B 109.9
H46A C46 H46B 108.3
O2 C47 H47A 110.0
O2 C47 H47B 110.0
O2 C47 C48 108.48(19)
H47A C47 H47B 108.4
C48 C47 H47A 110.0
C48 C47 H47B 110.0
N8 C48 C47 113.89(17)
N8 C48 H48A 108.8
N8 C48 H48B 108.8
C47 C48 H48A 108.8
C47 C48 H48B 108.8
H48A C48 H48B 107.7
N7 C49 H49A 108.6
N7 C49 H49B 108.6
N7 C49 C50 114.69(15)
H49A C49 H49B 107.6
C50 C49 H49A 108.6
C50 C49 H49B 108.6
O3 C50 C49 108.83(16)
O3 C50 H50A 109.9
O3 C50 H50B 109.9
C49 C50 H50A 109.9
C49 C50 H50B 109.9
H50A C50 H50B 108.3
O3 C51 H51A 109.8
O3 C51 H51B 109.8
O3 C51 C52 109.56(15)
H51A C51 H51B 108.2
C52 C51 H51A 109.8
C52 C51 H51B 109.8
O4 C52 C51 109.30(15)
O4 C52 H52A 109.8
O4 C52 H52B 109.8
C51 C52 H52A 109.8
C51 C52 H52B 109.8
H52A C52 H52B 108.3
O4 C53 H53A 109.9
O4 C53 H53B 109.9
O4 C53 C54 108.87(15)
H53A C53 H53B 108.3
C54 C53 H53A 109.9
C54 C53 H53B 109.9
N8 C54 C53 113.29(19)
N8 C54 H54A 108.9
N8 C54 H54B 108.9
C53 C54 H54A 108.9
C53 C54 H54B 108.9
H54A C54 H54B 107.7
N7 C55 H55A 108.9
N7 C55 H55B 108.9
N7 C55 C56 113.5(2)
H55A C55 H55B 107.7
C56 C55 H55A 108.9
C56 C55 H55B 108.9
O5 C56 C55 108.2(2)
O5 C56 H56A 110.1
O5 C56 H56B 110.1
C55 C56 H56A 110.1
C55 C56 H56B 110.1
H56A C56 H56B 108.4
O5 C57 H57A 109.8
O5 C57 H57B 109.8
O5 C57 C58 109.2(2)
H57A C57 H57B 108.3
C58 C57 H57A 109.8
C58 C57 H57B 109.8
O6 C58 C57 110.29(17)
O6 C58 H58A 109.6
O6 C58 H58B 109.6
C57 C58 H58A 109.6
C57 C58 H58B 109.6
H58A C58 H58B 108.1
O6 C59 H59A 109.7
O6 C59 H59B 109.7
O6 C59 C60 109.69(19)
H59A C59 H59B 108.2
C60 C59 H59A 109.7
C60 C59 H59B 109.7
N8 C60 C59 114.1(2)
N8 C60 H60A 108.7
N8 C60 H60B 108.7
C59 C60 H60A 108.7
C59 C60 H60B 108.7
H60A C60 H60B 107.6

loop_
_geom_bond_atom_site_label_1
_geom_bond_atom_site_label_2
_geom_bond_distance
Sc1 N1 2.0680(12)
Sc1 N2 2.0415(12)
Sc1 N3 2.2263(12)
Sc1 N4 2.2655(11)
Sc1 C1 2.6331(13)
Sc1 C12 2.5679(13)
Sc1 C13 2.5626(14)
Sc1 C14 2.5266(14)
Sc1 C15 2.5240(13)
Sc1 C16 2.5358(13)
Sc2 N1 2.0673(12)
Sc2 N2 2.0475(12)
Sc2 N5 2.2196(12)
Sc2 N6 2.2682(11)
Sc2 C22 2.6374(13)
Sc2 C33 2.5650(14)
Sc2 C34 2.5451(14)
Sc2 C35 2.5232(13)
Sc2 C36 2.5213(13)
Sc2 C37 2.5528(14)
N1 N2 1.3963(16)
N3 C1 1.3372(18)
N3 C9 1.4622(18)
N4 C1 1.3292(18)
N4 C6 1.4596(18)
N5 C22 1.3459(17)
N5 C27 1.4600(18)
N6 C22 1.3244(18)
N6 C30 1.4617(17)
C0AA H0AA 0.9600
C0AA H0AB 0.9600
C0AA H0AC 0.9600
C0AA C1AA 1.28(2)
C1 C2 1.5222(19)
C1AA H1AA 0.9700
C1AA H1AB 0.9700
C1AA C3 1.602(16)
C2 H2A 0.9700
C2 H2B 0.9700
C2 C3 1.525(2)
C3 H3AA 0.9700
C3 H3AB 0.9700
C3 H3BC 0.9700
C3 H3BD 0.9700
C3 C4 1.533(5)
C4 H4A 0.9700
C4 H4B 0.9700
C4 C5 1.488(6)
C5 H5A 0.9600
C5 H5B 0.9600
C5 H5C 0.9600
C6 H6 0.9800
C6 C7 1.522(2)
C6 C8 1.519(2)
C7 H7A 0.9600
C7 H7B 0.9600
C7 H7C 0.9600
C8 H8A 0.9600
C8 H8B 0.9600
C8 H8C 0.9600
C9 H9 0.9800
C9 C10 1.529(2)
C9 C11 1.522(2)
C10 H10A 0.9600
C10 H10B 0.9600
C10 H10C 0.9600
C11 H11A 0.9600
C11 H11B 0.9600
C11 H11C 0.9600
C12 C13 1.416(2)
C12 C16 1.412(2)
C12 C17 1.505(2)
C13 C14 1.414(2)
C13 C18 1.508(2)
C14 C15 1.418(2)
C14 C19 1.507(2)
C15 C16 1.420(2)
C15 C20 1.495(2)
C16 C21 1.506(2)
C17 H17A 0.9600
C17 H17B 0.9600
C17 H17C 0.9600
C18 H18A 0.9600
C18 H18B 0.9600
C18 H18C 0.9600
C19 H19A 0.9600
C19 H19B 0.9600
C19 H19C 0.9600
C20 H20A 0.9600
C20 H20B 0.9600
C20 H20C 0.9600
C21 H21A 0.9600
C21 H21B 0.9600
C21 H21C 0.9600
C22 C23 1.5205(18)
C23 H23A 0.9700
C23 H23B 0.9700
C23 C24 1.536(2)
C24 H24A 0.9700
C24 H24B 0.9700
C24 C25 1.524(2)
C25 H25A 0.9700
C25 H25B 0.9700
C25 C26 1.504(3)
C26 H26A 0.9600
C26 H26B 0.9600
C26 H26C 0.9600
C27 H27 0.9800
C27 C28 1.528(2)
C27 C29 1.524(2)
C28 H28A 0.9600
C28 H28B 0.9600
C28 H28C 0.9600
C29 H29A 0.9600
C29 H29B 0.9600
C29 H29C 0.9600
C30 H30 0.9800
C30 C31 1.518(2)
C30 C32 1.524(2)
C31 H31A 0.9600
C31 H31B 0.9600
C31 H31C 0.9600
C32 H32A 0.9600
C32 H32B 0.9600
C32 H32C 0.9600
C33 C34 1.412(2)
C33 C37 1.409(2)
C33 C38 1.505(2)
C34 C35 1.417(2)
C34 C39 1.504(2)
C35 C36 1.419(2)
C35 C40 1.499(2)
C36 C37 1.415(2)
C36 C41 1.501(2)
C37 C42 1.504(2)
C38 H38A 0.9600
C38 H38B 0.9600
C38 H38C 0.9600
C39 H39A 0.9600
C39 H39B 0.9600
C39 H39C 0.9600
C40 H40A 0.9600
C40 H40B 0.9600
C40 H40C 0.9600
C41 H41A 0.9600
C41 H41B 0.9600
C41 H41C 0.9600
C42 H42A 0.9600
C42 H42B 0.9600
C42 H42C 0.9600
K1 O1 2.7928(11)
K1 O2 2.8062(12)
K1 O3 2.7858(11)
K1 O4 2.8440(12)
K1 O5 2.8583(13)
K1 O6 2.8611(12)
K1 N7 2.9909(15)
K1 N8 3.0101(15)
O1 C44 1.410(3)
O1 C45 1.429(2)
O2 C46 1.417(3)
O2 C47 1.424(2)
O3 C50 1.420(2)
O3 C51 1.421(2)
O4 C52 1.421(2)
O4 C53 1.412(2)
O5 C56 1.419(3)
O5 C57 1.413(2)
O6 C58 1.426(3)
O6 C59 1.416(3)
N7 C43 1.471(2)
N7 C49 1.473(3)
N7 C55 1.466(3)
N8 C48 1.468(3)
N8 C54 1.467(3)
N8 C60 1.475(3)
C43 H43A 0.9700
C43 H43B 0.9700
C43 C44 1.498(3)
C44 H44A 0.9700
C44 H44B 0.9700
C45 H45A 0.9700
C45 H45B 0.9700
C45 C46 1.480(3)
C46 H46A 0.9700
C46 H46B 0.9700
C47 H47A 0.9700
C47 H47B 0.9700
C47 C48 1.497(4)
C48 H48A 0.9700
C48 H48B 0.9700
C49 H49A 0.9700
C49 H49B 0.9700
C49 C50 1.489(3)
C50 H50A 0.9700
C50 H50B 0.9700
C51 H51A 0.9700
C51 H51B 0.9700
C51 C52 1.481(3)
C52 H52A 0.9700
C52 H52B 0.9700
C53 H53A 0.9700
C53 H53B 0.9700
C53 C54 1.502(3)
C54 H54A 0.9700
C54 H54B 0.9700
C55 H55A 0.9700
C55 H55B 0.9700
C55 C56 1.505(4)
C56 H56A 0.9700
C56 H56B 0.9700
C57 H57A 0.9700
C57 H57B 0.9700
C57 C58 1.479(4)
C58 H58A 0.9700
C58 H58B 0.9700
C59 H59A 0.9700
C59 H59B 0.9700
C59 C60 1.500(4)
C60 H60A 0.9700
C60 H60B 0.9700

loop_
_geom_torsion_atom_site_label_1
_geom_torsion_atom_site_label_2
_geom_torsion_atom_site_label_3
_geom_torsion_atom_site_label_4
_geom_torsion
Sc1 N1 N2 Sc2 179.57(5)
Sc1 N3 C1 N4 18.66(12)
Sc1 N3 C1 C2 -161.35(12)
Sc1 N3 C9 C10 -138.65(13)
Sc1 N3 C9 C11 -16.9(2)
Sc1 N4 C1 N3 -18.31(12)
Sc1 N4 C1 C2 161.69(12)
Sc1 N4 C6 C7 99.30(17)
Sc1 N4 C6 C8 -22.0(2)
Sc1 C1 C2 C3 167.4(3)
Sc1 C12 C13 C14 -65.21(10)
Sc1 C12 C13 C18 117.50(15)
Sc1 C12 C16 C15 66.44(9)
Sc1 C12 C16 C21 -115.57(14)
Sc1 C13 C14 C15 -66.75(9)
Sc1 C13 C14 C19 112.49(14)
Sc1 C14 C15 C16 -67.03(9)
Sc1 C14 C15 C20 113.13(14)
Sc1 C15 C16 C12 -67.74(9)
Sc1 C15 C16 C21 114.28(14)
Sc2 N1 N2 Sc1 -179.57(5)
Sc2 N5 C22 N6 18.28(12)
Sc2 N5 C22 C23 -160.30(11)
Sc2 N5 C27 C28 -14.7(2)
Sc2 N5 C27 C29 -136.92(13)
Sc2 N6 C22 N5 -17.86(12)
Sc2 N6 C22 C23 160.71(12)
Sc2 N6 C30 C31 -21.8(2)
Sc2 N6 C30 C32 100.31(17)
Sc2 C22 C23 C24 166.7(3)
Sc2 C33 C34 C35 -65.77(9)
Sc2 C33 C34 C39 115.46(15)
Sc2 C33 C37 C36 65.29(10)
Sc2 C33 C37 C42 -115.63(14)
Sc2 C34 C35 C36 -66.76(9)
Sc2 C34 C35 C40 113.17(14)
Sc2 C35 C36 C37 -67.84(9)
Sc2 C35 C36 C41 113.57(14)
Sc2 C36 C37 C33 -66.55(10)
Sc2 C36 C37 C42 114.39(15)
N3 C1 C2 C3 -105.53(17)
N4 C1 C2 C3 74.47(19)
N5 C22 C23 C24 -108.47(15)
N6 C22 C23 C24 73.08(17)
C0AA C1AA C3 C2 -77.1(12)
C1 N3 C9 C10 82.38(18)
C1 N3 C9 C11 -155.84(14)
C1 N4 C6 C7 -122.27(15)
C1 N4 C6 C8 116.48(15)
C1 C2 C3 C1AA -165.4(7)
C1 C2 C3 C4 166.0(3)
C2 C3 C4 C5 179.3(3)
C6 N4 C1 Sc1 -154.26(14)
C6 N4 C1 N3 -172.57(12)
C6 N4 C1 C2 7.4(2)
C9 N3 C1 Sc1 153.63(14)
C9 N3 C1 N4 172.28(12)
C9 N3 C1 C2 -7.7(2)
C12 C13 C14 Sc1 66.35(10)
C12 C13 C14 C15 -0.40(16)
C12 C13 C14 C19 178.84(13)
C13 C12 C16 Sc1 -65.73(9)
C13 C12 C16 C15 0.71(15)
C13 C12 C16 C21 178.71(13)
C13 C14 C15 Sc1 67.87(10)
C13 C14 C15 C16 0.84(15)
C13 C14 C15 C20 -179.00(13)
C14 C15 C16 Sc1 66.78(9)
C14 C15 C16 C12 -0.96(15)
C14 C15 C16 C21 -178.94(13)
C16 C12 C13 Sc1 65.01(9)
C16 C12 C13 C14 -0.19(15)
C16 C12 C13 C18 -177.48(14)
C17 C12 C13 Sc1 -117.20(14)
C17 C12 C13 C14 177.59(13)
C17 C12 C13 C18 0.3(2)
C17 C12 C16 Sc1 116.50(14)
C17 C12 C16 C15 -177.05(13)
C17 C12 C16 C21 0.9(2)
C18 C13 C14 Sc1 -116.45(15)
C18 C13 C14 C15 176.80(14)
C18 C13 C14 C19 -4.0(2)
C19 C14 C15 Sc1 -111.38(14)
C19 C14 C15 C16 -178.41(13)
C19 C14 C15 C20 1.7(2)
C20 C15 C16 Sc1 -113.37(14)
C20 C15 C16 C12 178.88(13)
C20 C15 C16 C21 0.9(2)
C22 N5 C27 C28 -156.99(13)
C22 N5 C27 C29 80.80(17)
C22 N6 C30 C31 119.17(16)
C22 N6 C30 C32 -118.74(15)
C22 C23 C24 C25 175.63(13)
C23 C24 C25 C26 -72.5(2)
C27 N5 C22 Sc2 156.23(15)
C27 N5 C22 N6 174.51(13)
C27 N5 C22 C23 -4.1(2)
C30 N6 C22 Sc2 -156.15(15)
C30 N6 C22 N5 -174.02(13)
C30 N6 C22 C23 4.6(2)
C33 C34 C35 Sc2 66.98(10)
C33 C34 C35 C36 0.22(15)
C33 C34 C35 C40 -179.86(13)
C34 C33 C37 Sc2 -65.57(10)
C34 C33 C37 C36 -0.28(16)
C34 C33 C37 C42 178.80(14)
C34 C35 C36 Sc2 67.45(9)
C34 C35 C36 C37 -0.39(15)
C34 C35 C36 C41 -178.97(14)
C35 C36 C37 Sc2 66.97(9)
C35 C36 C37 C33 0.42(15)
C35 C36 C37 C42 -178.64(14)
C37 C33 C34 Sc2 65.81(10)
C37 C33 C34 C35 0.04(15)
C37 C33 C34 C39 -178.73(14)
C38 C33 C34 Sc2 -117.90(15)
C38 C33 C34 C35 176.33(14)
C38 C33 C34 C39 -2.4(2)
C38 C33 C37 Sc2 118.04(15)
C38 C33 C37 C36 -176.68(14)
C38 C33 C37 C42 2.4(2)
C39 C34 C35 Sc2 -114.24(14)
C39 C34 C35 C36 179.00(14)
C39 C34 C35 C40 -1.1(2)
C40 C35 C36 Sc2 -112.47(14)
C40 C35 C36 C37 179.68(13)
C40 C35 C36 C41 1.1(2)
C41 C36 C37 Sc2 -114.44(14)
C41 C36 C37 C33 179.00(14)
C41 C36 C37 C42 -0.1(2)
K1 O1 C44 C43 -49.9(2)
K1 O1 C45 C46 46.9(2)
K1 O2 C46 C45 48.92(19)
K1 O2 C47 C48 -49.4(2)
K1 O3 C50 C49 -49.89(18)
K1 O3 C51 C52 42.91(18)
K1 O4 C52 C51 53.18(18)
K1 O4 C53 C54 -48.5(2)
K1 O5 C56 C55 -48.9(3)
K1 O5 C57 C58 48.3(2)
K1 O6 C58 C57 47.6(2)
K1 O6 C59 C60 -53.3(2)
K1 N7 C43 C44 -44.5(2)
K1 N7 C49 C50 -41.48(19)
K1 N7 C55 C56 -47.3(3)
K1 N8 C48 C47 -45.4(2)
K1 N8 C54 C53 -47.4(2)
K1 N8 C60 C59 -42.8(2)
O1 C45 C46 O2 -63.6(2)
O2 C47 C48 N8 64.7(2)
O3 C51 C52 O4 -64.6(2)
O4 C53 C54 N8 66.0(3)
O5 C57 C58 O6 -64.1(2)
O6 C59 C60 N8 67.2(3)
N7 C43 C44 O1 65.8(3)
N7 C49 C50 O3 61.8(2)
N7 C55 C56 O5 66.0(3)
C43 N7 C49 C50 76.2(2)
C43 N7 C55 C56 -165.3(2)
C44 O1 C45 C46 -175.33(18)
C45 O1 C44 C43 172.86(18)
C46 O2 C47 C48 174.48(17)
C47 O2 C46 C45 -173.30(16)
C48 N8 C54 C53 -165.91(19)
C48 N8 C60 C59 76.2(3)
C49 N7 C43 C44 -163.31(19)
C49 N7 C55 C56 73.2(3)
C50 O3 C51 C52 -174.99(15)
C51 O3 C50 C49 168.78(16)
C52 O4 C53 C54 -179.77(19)
C53 O4 C52 C51 -172.58(18)
C54 N8 C48 C47 73.2(2)
C54 N8 C60 C59 -162.0(2)
C55 N7 C43 C44 74.5(2)
C55 N7 C49 C50 -161.99(18)
C56 O5 C57 C58 -175.3(2)
C57 O5 C56 C55 175.5(2)
C58 O6 C59 C60 173.7(2)
C59 O6 C58 C57 -179.5(2)
C60 N8 C48 C47 -164.3(2)
C60 N8 C54 C53 71.8(2)

loop_
_smtbx_masks_void_nr
_smtbx_masks_void_average_x
_smtbx_masks_void_average_y
_smtbx_masks_void_average_z
_smtbx_masks_void_volume
_smtbx_masks_void_count_electrons
1 0.500 0.658 0.000 883.9 153.8
